data_9016895
loop_
_publ_author_name
'Whittle, K. R.'
'Hyatt, N. C.'
'Smith, K. L.'
'Margiolaki, I.'
'Berry, F. J.'
'Knight, K. S.'
'Lumpkin, G. R.'

_publ_section_title
;
 Combined neutron and X-ray diffraction determination
 of disorder in doped zirconolite-2M
 Note: CaZrTiFe0.5Nb0.5O7
;
_journal_name_full 'American Mineralogist'
_journal_page_first 291
_journal_page_last 298
_journal_volume 97
_journal_year 2012
_chemical_compound_source Synthetic
_chemical_formula_sum 'Ca2 Fe Nb0.99 O14 Ti2.01 Zr2'
_chemical_name_mineral Stefanweissite
_space_group_IT_number 15
_space_group_name_Hall '-C 2yc'
_space_group_name_H-M_alt 'C 1 2/c 1'
_symmetry_space_group_name_H-M 'C 1 2/c 1'
_cell_angle_alpha 90
_cell_angle_beta 100.60200
_cell_angle_gamma 90
_cell_length_a 12.527951
_cell_length_b 7.304224
_cell_length_c 11.426725
_cell_formula_units_Z 4
_cell_volume 1027.775
_database_code_amcsd 0020828
_exptl_crystal_density_diffrn 4.722
_cod_data_source_file inputs/fixed/downloads/05/05247.cif
_cod_data_source_block 05247
_cod_original_formula_sum 'Ca2 Zr2 Ti2.01 Fe Nb.99 O14'
_cod_database_code 9016895

loop_
_space_group_symop_operation_xyz
x,y,z
1/2+x,1/2+y,z
x,-y,1/2+z
1/2+x,1/2-y,1/2+z
-x,y,1/2-z
1/2-x,1/2+y,1/2-z
-x,-y,-z
1/2-x,1/2-y,-z

loop_
_atom_site_label
_atom_site_fract_x
_atom_site_fract_y
_atom_site_fract_z
_atom_site_occupancy
_atom_site_U_iso_or_equiv
Ca 0.37500 0.12327 0.49615 1.00000 0.00885
Zr 0.12062 0.12688 0.97294 1.00000 0.01558
Ti1 0.24985 0.12456 0.74455 0.47000 0.01216
Fe1 0.24985 0.12456 0.74455 0.17000 0.01216
Nb1 0.24985 0.12456 0.74455 0.36000 0.01216
Ti2 0.47068 0.05956 0.25189 0.17000 0.00799
Fe2 0.47068 0.05956 0.25189 0.33000 0.00799
Ti3 0.00000 0.12743 0.25000 0.73000 0.01454
Nb3 0.00000 0.12743 0.25000 0.27000 0.01454
O1 0.30127 0.13051 0.28278 1.00000 0.02033
O2 0.46962 0.13773 0.09720 1.00000 0.01115
O3 0.20534 0.08372 0.57080 1.00000 0.00808
O4 0.39595 0.16728 0.71794 1.00000 0.01232
O5 0.71063 0.17600 0.58300 1.00000 0.01167
O6 -0.00320 0.12173 0.41761 1.00000 0.01108
O7 0.11246 0.05264 0.79133 1.00000 0.01009

loop_
_cod_related_entry_id
_cod_related_entry_database
_cod_related_entry_code
1 AMCSD 0020828
